data_4132294
loop_
_publ_author_name
'Park, Jung Su'
'Park, Jihye'
'Yang, Yun Jae'
'Tran, Trang Thu'
'Kim, In Su'
'Sessler, Jonathan L.'

_publ_section_title
;
 Disparate Downstream Reactions Mediated by an Ionically Controlled
 Supramolecular Tristate Switch.
;
_journal_issue 24
_journal_name_full 'Journal of the American Chemical Society'
_journal_page_first 7598
_journal_page_last 7604
_journal_paper_doi 10.1021/jacs.8b02867
_journal_volume 140
_journal_year 2018
_chemical_formula_moiety 'C60H44Cl1N4S16, C1H2Cl2'
_chemical_formula_sum 'C61 H46 Cl3 N4 S16'
_chemical_formula_weight 1454.33
_chemical_name_common 'Benzo-TTFC4P Chloride'
_chemical_name_systematic
; 
Benzo-TTF-Calix[4]pyrrole radical cation Chloride salt 
;
_space_group_IT_number 14
_space_group_name_Hall '-P 2ybc'
_space_group_name_H-M_alt 'P 1 21/c 1'
_symmetry_cell_setting monoclinic
_symmetry_space_group_name_H-M 'P 1 21/c 1'
_atom_sites_solution_hydrogens geom
_atom_sites_solution_primary direct
_atom_sites_solution_secondary difmap
_audit_creation_method SHELXL-97
_cell_angle_alpha 90.00
_cell_angle_beta 112.908(7)
_cell_angle_gamma 90.00
_cell_formula_units_Z 4
_cell_length_a 13.319(8)
_cell_length_b 38.199(20)
_cell_length_c 14.505(8)
_cell_measurement_reflns_used 12296
_cell_measurement_temperature 125(2)
_cell_measurement_theta_max 27.6178
_cell_measurement_theta_min 1.5241
_cell_volume 6798(7)
_computing_cell_refinement 'CrystalClear (Rigaku Inc., 2008)'
_computing_data_collection 'CrystalClear (Rigaku Inc., 2008)'
_computing_data_reduction 'CrystalClear (Rigaku Inc., 2008)'
_computing_molecular_graphics 'XL SHELXTL/PC, Siemens Analytical'
_computing_structure_refinement 'SHELXL-97 (Sheldrick, 2008)'
_computing_structure_solution 'SHELXS-97 (Sheldrick, 2008)'
_diffrn_ambient_temperature 125(2)
_diffrn_measured_fraction_theta_full 0.996
_diffrn_measured_fraction_theta_max 0.996
_diffrn_measurement_device_type 'Rigaku AFC-12 with Saturn 724+ CCD'
_diffrn_measurement_method multi-scan
_diffrn_radiation_monochromator graphite
_diffrn_radiation_source 'fine-focus sealed tube'
_diffrn_radiation_type MoK\a
_diffrn_radiation_wavelength 0.71075
_diffrn_reflns_av_R_equivalents 0.2496
_diffrn_reflns_av_sigmaI/netI 0.1847
_diffrn_reflns_limit_h_max 15
_diffrn_reflns_limit_h_min -15
_diffrn_reflns_limit_k_max 45
_diffrn_reflns_limit_k_min -45
_diffrn_reflns_limit_l_max 17
_diffrn_reflns_limit_l_min -17
_diffrn_reflns_number 83812
_diffrn_reflns_theta_full 25.00
_diffrn_reflns_theta_max 25.00
_diffrn_reflns_theta_min 1.97
_exptl_absorpt_coefficient_mu 0.668
_exptl_absorpt_correction_T_max 0.9933
_exptl_absorpt_correction_T_min 0.9738
_exptl_absorpt_correction_type multi-scan
_exptl_absorpt_process_details
;
Abscor. T. Higashi (2001).  The Rigaku Corporation, Tokyo, Japan.
;
_exptl_crystal_colour Blue
_exptl_crystal_density_diffrn 1.421
_exptl_crystal_density_method 'not measured'
_exptl_crystal_description Plate
_exptl_crystal_F_000 2988
_exptl_crystal_size_max 0.04
_exptl_crystal_size_mid 0.03
_exptl_crystal_size_min 0.01
_platon_squeeze_details
;
The unit cell contain a disordered four dichloromethane molecules which have been 
treated as a diffuse contribution to the overall scattering without 
specific ation position by SQUEEZE/PLATON
;
_refine_diff_density_max 0.714
_refine_diff_density_min -0.686
_refine_diff_density_rms 0.156
_refine_ls_extinction_method none
_refine_ls_goodness_of_fit_ref 1.266
_refine_ls_hydrogen_treatment constr
_refine_ls_matrix_type full
_refine_ls_number_parameters 766
_refine_ls_number_reflns 11923
_refine_ls_number_restraints 108
_refine_ls_restrained_S_all 1.260
_refine_ls_R_factor_all 0.2458
_refine_ls_R_factor_gt 0.1890
_refine_ls_shift/su_max 0.003
_refine_ls_shift/su_mean 0.000
_refine_ls_structure_factor_coef Fsqd
_refine_ls_weighting_details 'calc w=1/[\s^2^(Fo^2^)+(0.0500P)^2^+123.7989P] where P=(Fo^2^+2Fc^2^)/3'
_refine_ls_weighting_scheme calc
_refine_ls_wR_factor_gt 0.3411
_refine_ls_wR_factor_ref 0.3721
_reflns_number_gt 8487
_reflns_number_total 11923
_reflns_threshold_expression >2sigma(I)
_cod_data_source_file ja8b02867_si_003.cif
_cod_data_source_block p21c-p
_cod_depositor_comments
;
The following automatic conversions were performed:

data item '_exptl_absorpt_correction_type' value 'Multi-scan' was
changed to 'multi-scan' in accordance with the
/home/saulius/struct/COD-crude-data/automatic-downloads/DataCite-retrospective/ACS/depositions/lib/dictionaries/cif_core.dic
dictionary named 'cif_core.dic' version 2.4.2 last updated on
2011-04-26.

data item '_symmetry_cell_setting' value 'Monoclinic' was changed to
'monoclinic' in accordance with the
/home/saulius/struct/COD-crude-data/automatic-downloads/DataCite-retrospective/ACS/depositions/lib/dictionaries/cif_core.dic
dictionary named 'cif_core.dic' version 2.4.2 last updated on
2011-04-26.

Automatic conversion script
Id: cif_fix_values 6909 2019-04-08 15:41:33Z antanas 
;
_cod_original_cell_volume 6797(6)
_cod_original_sg_symbol_H-M P21/c
_cod_database_code 4132294

loop_
_symmetry_equiv_pos_as_xyz
'x, y, z'
'-x, y+1/2, -z+1/2'
'-x, -y, -z'
'x, -y-1/2, z-1/2'

loop_
_atom_site_label
_atom_site_type_symbol
_atom_site_fract_x
_atom_site_fract_y
_atom_site_fract_z
_atom_site_U_iso_or_equiv
_atom_site_adp_type
_atom_site_occupancy
_atom_site_symmetry_multiplicity
_atom_site_calc_flag
_atom_site_refinement_flags
C1 C 1.0507(11) 0.8387(3) 0.5341(9) 0.022(3) Uani 1 1 d .
C2 C 1.0407(12) 0.8712(5) 0.5726(12) 0.039(4) Uani 1 1 d .
C3 C 0.9330(11) 0.8741(4) 0.5676(10) 0.024(3) Uani 1 1 d U
C4 C 0.8766(10) 0.8444(3) 0.5285(9) 0.017(3) Uani 1 1 d U
C5 C 1.0233(15) 0.9362(5) 0.6173(15) 0.056(5) Uani 1 1 d .
C6 C 1.0338(14) 0.9706(4) 0.6306(12) 0.038(4) Uani 1 1 d .
C7 C 1.1153(13) 1.0329(5) 0.6471(11) 0.040(4) Uani 1 1 d .
C8 C 1.0045(13) 1.0377(4) 0.6411(10) 0.033(4) Uani 1 1 d .
C9 C 0.9706(15) 1.0696(4) 0.6555(12) 0.040(4) Uani 1 1 d .
H9 H 0.9021 1.0719 0.6610 0.048 Uiso 1 1 calc R
C10 C 1.0323(12) 1.0986(4) 0.6623(12) 0.034(4) Uani 1 1 d .
H10 H 1.0047 1.1213 0.6655 0.041 Uiso 1 1 calc R
C11 C 1.1339(12) 1.0943(4) 0.6644(11) 0.031(3) Uani 1 1 d U
H11 H 1.1799 1.1142 0.6753 0.037 Uiso 1 1 calc R
C12 C 1.1729(13) 1.0625(5) 0.6517(11) 0.039(4) Uani 1 1 d .
H12 H 1.2415 1.0610 0.6460 0.046 Uiso 1 1 calc R
C13 C 0.7597(12) 0.8333(4) 0.5081(11) 0.028(3) Uani 1 1 d U
C14 C 0.7510(11) 0.7940(3) 0.5277(10) 0.024(3) Uani 1 1 d U
H14A H 0.6741 0.7870 0.5004 0.036 Uiso 1 1 calc R
H14B H 0.7827 0.7896 0.6000 0.036 Uiso 1 1 calc R
H14C H 0.7905 0.7804 0.4953 0.036 Uiso 1 1 calc R
C15 C 0.7183(13) 0.8546(4) 0.5785(13) 0.042(4) Uani 1 1 d .
H15A H 0.7343 0.8795 0.5751 0.063 Uiso 1 1 calc R
H15B H 0.7553 0.8463 0.6475 0.063 Uiso 1 1 calc R
H15C H 0.6395 0.8514 0.5571 0.063 Uiso 1 1 calc R
C16 C 0.6881(11) 0.8425(4) 0.4048(10) 0.024(3) Uani 1 1 d U
C17 C 0.6171(13) 0.8698(4) 0.3577(10) 0.029(3) Uani 1 1 d .
C18 C 0.5740(13) 0.8654(4) 0.2574(12) 0.035(4) Uani 1 1 d U
C19 C 0.6155(12) 0.8365(4) 0.2322(13) 0.034(4) Uani 1 1 d .
C20 C 0.5274(13) 0.9287(4) 0.2836(12) 0.037(4) Uani 1 1 d U
C21 C 0.5351(12) 0.9636(4) 0.2705(13) 0.043(4) Uani 1 1 d .
C22 C 0.5682(12) 1.0311(4) 0.2902(11) 0.030(3) Uani 1 1 d U
C23 C 0.5232(13) 1.0245(5) 0.1872(13) 0.045(5) Uani 1 1 d .
C24 C 0.5019(14) 1.0513(5) 0.1234(12) 0.048(5) Uani 1 1 d .
H24 H 0.4739 1.0472 0.0533 0.058 Uiso 1 1 calc R
C25 C 0.5214(13) 1.0861(4) 0.1612(13) 0.039(4) Uani 1 1 d U
H25 H 0.5028 1.1051 0.1155 0.047 Uiso 1 1 calc R
C26 C 0.5645(13) 1.0925(4) 0.2575(13) 0.041(4) Uani 1 1 d .
H26 H 0.5778 1.1160 0.2805 0.049 Uiso 1 1 calc R
C27 C 0.5911(13) 1.0650(5) 0.3267(14) 0.049(5) Uani 1 1 d .
H27 H 0.6238 1.0694 0.3966 0.059 Uiso 1 1 calc R
C28 C 0.6087(11) 0.8213(4) 0.1327(11) 0.033(4) Uani 1 1 d .
C29 C 0.5959(13) 0.7818(4) 0.1316(13) 0.045(4) Uani 1 1 d .
H29A H 0.5767 0.7730 0.0633 0.067 Uiso 1 1 calc R
H29B H 0.5380 0.7757 0.1547 0.067 Uiso 1 1 calc R
H29C H 0.6646 0.7711 0.1761 0.067 Uiso 1 1 calc R
C30 C 0.5103(12) 0.8362(4) 0.0478(13) 0.037(4) Uani 1 1 d .
H30A H 0.5128 0.8618 0.0510 0.055 Uiso 1 1 calc R
H30B H 0.4435 0.8279 0.0540 0.055 Uiso 1 1 calc R
H30C H 0.5110 0.8284 -0.0163 0.055 Uiso 1 1 calc R
C31 C 0.7151(12) 0.8315(4) 0.1212(10) 0.030(3) Uani 1 1 d .
C32 C 0.7469(13) 0.8648(4) 0.1016(11) 0.034(4) Uani 1 1 d .
C33 C 0.8527(12) 0.8607(5) 0.1035(12) 0.041(4) Uani 1 1 d .
C34 C 0.8821(12) 0.8256(4) 0.1210(10) 0.028(3) Uani 1 1 d .
C35 C 0.8148(15) 0.9273(4) 0.0939(13) 0.046(4) Uani 1 1 d .
C36 C 0.8342(13) 0.9614(4) 0.1010(14) 0.041(4) Uani 1 1 d .
C37 C 0.8044(14) 1.0288(4) 0.1015(12) 0.040(4) Uani 1 1 d U
C38 C 0.9069(12) 1.0254(4) 0.1038(10) 0.031(4) Uani 1 1 d .
C39 C 0.9688(13) 1.0549(4) 0.1022(13) 0.041(4) Uani 1 1 d .
H39 H 1.0376 1.0520 0.0978 0.050 Uiso 1 1 calc R
C40 C 0.9306(17) 1.0881(5) 0.1069(13) 0.055(5) Uani 1 1 d .
H40 H 0.9754 1.1080 0.1116 0.066 Uiso 1 1 calc R
C41 C 0.8231(16) 1.0926(5) 0.1046(16) 0.058(5) Uani 1 1 d .
H41 H 0.7934 1.1153 0.1032 0.070 Uiso 1 1 calc R
C42 C 0.7638(17) 1.0630(5) 0.1043(15) 0.056(5) Uani 1 1 d .
H42 H 0.6937 1.0656 0.1061 0.068 Uiso 1 1 calc R
C43 C 0.9922(12) 0.8080(4) 0.1466(11) 0.026(3) Uani 1 1 d U
C44 C 0.9763(11) 0.7679(4) 0.1435(12) 0.035(4) Uani 1 1 d .
H44A H 1.0427 0.7563 0.1454 0.053 Uiso 1 1 calc R
H44B H 0.9149 0.7614 0.0818 0.053 Uiso 1 1 calc R
H44C H 0.9610 0.7605 0.2015 0.053 Uiso 1 1 calc R
C45 C 1.0723(10) 0.8210(4) 0.2449(10) 0.022(3) Uani 1 1 d .
C46 C 1.1556(11) 0.8458(3) 0.2721(10) 0.019(3) Uani 1 1 d U
C47 C 1.1948(11) 0.8479(3) 0.3736(11) 0.026(3) Uani 1 1 d .
C48 C 1.1398(12) 0.8276(4) 0.4147(11) 0.028(3) Uani 1 1 d U
C49 C 1.2764(11) 0.8985(3) 0.3092(10) 0.021(3) Uani 1 1 d U
C50 C 1.2839(12) 0.9323(4) 0.2961(11) 0.036(4) Uani 1 1 d .
C51 C 1.2700(11) 0.9948(4) 0.2203(11) 0.033(4) Uani 1 1 d .
C52 C 1.3128(13) 1.0005(5) 0.3187(14) 0.045(5) Uani 1 1 d .
C53 C 1.3369(13) 1.0327(5) 0.3591(11) 0.040(4) Uani 1 1 d .
H53 H 1.3643 1.0357 0.4296 0.049 Uiso 1 1 calc R
C54 C 1.3213(14) 1.0615(5) 0.2967(13) 0.045(4) Uani 1 1 d U
H54 H 1.3396 1.0843 0.3237 0.054 Uiso 1 1 calc R
C55 C 1.2786(13) 1.0561(4) 0.1942(13) 0.040(4) Uani 1 1 d .
H55 H 1.2656 1.0753 0.1494 0.047 Uiso 1 1 calc R
C56 C 1.2560(12) 1.0234(4) 0.1596(13) 0.033(4) Uani 1 1 d .
H56 H 1.2288 1.0198 0.0892 0.040 Uiso 1 1 calc R
C57 C 1.1460(13) 0.8206(4) 0.5184(11) 0.036(4) Uani 1 1 d .
C58 C 1.1510(12) 0.7821(4) 0.5421(11) 0.032(4) Uani 1 1 d U
H58A H 1.0855 0.7705 0.4949 0.048 Uiso 1 1 calc R
H58B H 1.1549 0.7789 0.6104 0.048 Uiso 1 1 calc R
H58C H 1.2158 0.7718 0.5364 0.048 Uiso 1 1 calc R
C59 C 1.2501(11) 0.8367(3) 0.5899(11) 0.030(4) Uani 1 1 d .
H59A H 1.2441 0.8623 0.5854 0.044 Uiso 1 1 calc R
H59B H 1.3109 0.8291 0.5727 0.044 Uiso 1 1 calc R
H59C H 1.2633 0.8293 0.6584 0.044 Uiso 1 1 calc R
C60 C 1.0333(13) 0.8171(5) 0.0593(13) 0.046(4) Uani 1 1 d .
H60A H 1.0317 0.8425 0.0496 0.069 Uiso 1 1 calc R
H60B H 0.9853 0.8058 -0.0030 0.069 Uiso 1 1 calc R
H60C H 1.1080 0.8085 0.0778 0.069 Uiso 1 1 calc R
N1 N 0.9501(9) 0.8239(3) 0.5127(8) 0.031(3) Uani 1 1 d .
H1 H 0.9349 0.8023 0.4900 0.037 Uiso 1 1 calc R
N2 N 1.0664(10) 0.8095(3) 0.3307(8) 0.031(3) Uani 1 1 d .
H2 H 1.0223 0.7928 0.3338 0.037 Uiso 1 1 calc R
N3 N 0.7934(9) 0.8099(3) 0.1311(8) 0.022(3) Uani 1 1 d U
H3 H 0.7906 0.7874 0.1432 0.027 Uiso 1 1 calc R
N4 N 0.6835(10) 0.8226(3) 0.3194(10) 0.039(3) Uani 1 1 d .
H4 H 0.7212 0.8033 0.3235 0.046 Uiso 1 1 calc R
S1 S 0.4782(3) 0.89861(11) 0.1857(3) 0.0342(9) Uani 1 1 d .
S2 S 0.5773(3) 0.90906(11) 0.4061(3) 0.0329(9) Uani 1 1 d .
S3 S 0.5892(3) 0.99329(10) 0.3696(3) 0.0369(10) Uani 1 1 d .
S4 S 0.4860(4) 0.98077(11) 0.1496(3) 0.0396(10) Uani 1 1 d .
S5 S 0.6975(3) 0.90705(11) 0.0883(3) 0.0396(10) Uani 1 1 d .
S6 S 0.9193(3) 0.89813(11) 0.0847(3) 0.0397(10) Uani 1 1 d .
S7 S 0.9549(3) 0.98172(10) 0.1040(3) 0.0350(9) Uani 1 1 d .
S8 S 0.7323(3) 0.99084(11) 0.1035(3) 0.0373(10) Uani 1 1 d .
S9 S 1.2195(3) 0.86942(11) 0.2064(3) 0.0366(10) Uani 1 1 d .
S10 S 1.3073(3) 0.87905(10) 0.4260(3) 0.0313(9) Uani 1 1 d .
S11 S 1.3386(3) 0.96205(10) 0.3966(3) 0.0370(10) Uani 1 1 d .
S12 S 1.2454(3) 0.95186(11) 0.1755(3) 0.0379(10) Uani 1 1 d .
S13 S 1.1225(3) 0.90782(11) 0.6100(3) 0.0397(10) Uani 1 1 d .
S14 S 0.9001(3) 0.91468(10) 0.6064(3) 0.0343(9) Uani 1 1 d .
S15 S 0.9345(3) 0.99771(10) 0.6344(3) 0.0341(9) Uani 1 1 d .
S16 S 1.1543(3) 0.99055(10) 0.6354(3) 0.0347(9) Uani 1 1 d .
Cl1B Cl 0.8683(3) 0.75941(10) 0.3464(3) 0.0327(9) Uani 1 1 d .
C1A C 0.4217(14) 0.7982(5) 0.3258(12) 0.052(5) Uani 1 1 d .
H1A1 H 0.3999 0.8232 0.3197 0.062 Uiso 1 1 calc R
H1A2 H 0.4974 0.7973 0.3292 0.062 Uiso 1 1 calc R
Cl1 Cl 0.3397(4) 0.77717(15) 0.2197(5) 0.0773(17) Uani 1 1 d .
Cl2 Cl 0.4219(5) 0.78239(15) 0.4391(5) 0.0758(17) Uani 1 1 d .

loop_
_atom_site_aniso_label
_atom_site_aniso_U_11
_atom_site_aniso_U_22
_atom_site_aniso_U_33
_atom_site_aniso_U_23
_atom_site_aniso_U_13
_atom_site_aniso_U_12
C1 0.027(8) 0.025(8) 0.011(7) 0.006(5) 0.005(6) 0.013(6)
C2 0.015(8) 0.078(13) 0.030(9) 0.019(8) 0.014(7) 0.008(8)
C3 0.024(3) 0.025(3) 0.024(3) 0.0000(10) 0.0096(15) 0.0000(10)
C4 0.018(3) 0.017(3) 0.017(3) 0.0002(10) 0.0066(14) 0.0000(10)
C5 0.056(12) 0.046(12) 0.077(15) 0.037(10) 0.037(11) 0.005(9)
C6 0.048(11) 0.023(9) 0.040(10) 0.004(7) 0.013(9) -0.010(7)
C7 0.030(9) 0.067(12) 0.011(8) -0.012(7) -0.003(7) -0.002(8)
C8 0.043(10) 0.034(9) 0.017(8) -0.003(6) 0.007(7) 0.009(7)
C9 0.056(11) 0.035(10) 0.032(9) 0.021(7) 0.018(9) 0.019(8)
C10 0.021(8) 0.040(10) 0.040(10) -0.017(7) 0.012(7) 0.010(7)
C11 0.031(4) 0.031(4) 0.030(4) -0.0001(10) 0.0118(16) 0.0000(10)
C12 0.025(8) 0.065(12) 0.024(9) -0.002(8) 0.008(7) -0.022(8)
C13 0.028(3) 0.028(3) 0.027(3) -0.0004(10) 0.0108(16) 0.0004(10)
C14 0.024(3) 0.024(3) 0.024(3) -0.0002(10) 0.0094(15) 0.0002(10)
C15 0.025(9) 0.039(10) 0.050(11) 0.002(8) 0.001(8) 0.006(7)
C16 0.024(3) 0.024(3) 0.024(3) -0.0003(10) 0.0095(15) 0.0002(10)
C17 0.052(10) 0.025(8) 0.015(7) 0.000(6) 0.018(7) -0.007(7)
C18 0.035(4) 0.035(4) 0.035(4) 0.0001(10) 0.0135(17) -0.0003(10)
C19 0.031(9) 0.015(8) 0.064(12) -0.017(7) 0.027(9) -0.018(6)
C20 0.037(4) 0.037(4) 0.037(4) 0.0003(10) 0.0145(18) 0.0000(10)
C21 0.021(8) 0.048(11) 0.052(11) 0.015(8) 0.005(8) 0.020(7)
C22 0.029(4) 0.030(4) 0.029(4) 0.0002(10) 0.0117(16) -0.0002(10)
C23 0.034(10) 0.063(12) 0.051(11) 0.018(9) 0.032(9) 0.015(8)
C24 0.038(10) 0.085(14) 0.024(9) 0.005(9) 0.015(8) -0.022(9)
C25 0.039(4) 0.040(4) 0.039(4) 0.0003(10) 0.0154(18) -0.0002(10)
C26 0.031(9) 0.028(9) 0.058(12) 0.017(8) 0.013(9) -0.005(7)
C27 0.020(9) 0.071(13) 0.052(12) -0.028(10) 0.010(8) -0.016(8)
C28 0.016(8) 0.053(10) 0.019(8) 0.007(7) -0.005(6) 0.008(7)
C29 0.033(9) 0.034(10) 0.045(11) 0.000(8) -0.010(8) 0.004(7)
C30 0.023(8) 0.023(8) 0.059(11) 0.006(7) 0.011(8) 0.002(6)
C31 0.038(9) 0.031(9) 0.022(8) 0.007(6) 0.013(7) 0.019(7)
C32 0.033(9) 0.037(9) 0.017(8) 0.004(6) -0.007(7) 0.007(7)
C33 0.024(9) 0.062(12) 0.032(10) 0.012(8) 0.005(8) 0.018(8)
C34 0.032(8) 0.033(9) 0.013(7) 0.003(6) 0.003(7) 0.013(7)
C35 0.053(11) 0.043(11) 0.047(11) -0.016(8) 0.025(10) -0.003(8)
C36 0.028(9) 0.027(9) 0.066(12) -0.002(8) 0.018(9) 0.007(7)
C37 0.040(4) 0.040(4) 0.040(4) -0.0001(10) 0.0156(18) 0.0002(10)
C38 0.031(9) 0.046(10) 0.012(7) -0.016(6) 0.006(7) -0.014(7)
C39 0.029(9) 0.037(10) 0.062(12) -0.006(8) 0.022(9) 0.003(7)
C40 0.072(14) 0.053(12) 0.035(11) 0.006(8) 0.016(10) -0.010(10)
C41 0.050(12) 0.046(12) 0.086(16) -0.005(10) 0.035(12) -0.004(9)
C42 0.065(13) 0.053(12) 0.064(13) 0.015(10) 0.039(11) -0.003(10)
C43 0.026(3) 0.027(3) 0.026(3) 0.0000(10) 0.0106(16) 0.0002(10)
C44 0.015(8) 0.055(11) 0.035(9) -0.012(8) 0.008(7) -0.005(7)
C45 0.011(7) 0.041(9) 0.014(7) -0.016(6) 0.005(6) -0.012(6)
C46 0.019(3) 0.019(3) 0.019(3) 0.0003(10) 0.0075(14) -0.0002(10)
C47 0.015(7) 0.018(7) 0.035(9) -0.004(6) -0.001(7) -0.003(6)
C48 0.028(3) 0.028(3) 0.028(3) 0.0001(10) 0.0107(16) 0.0002(10)
C49 0.021(3) 0.021(3) 0.021(3) -0.0003(10) 0.0082(15) 0.0001(10)
C50 0.022(8) 0.060(11) 0.025(9) 0.012(7) 0.009(7) 0.000(7)
C51 0.016(7) 0.061(11) 0.027(9) -0.002(7) 0.015(7) -0.007(7)
C52 0.031(9) 0.060(12) 0.058(12) -0.019(9) 0.033(9) -0.004(8)
C53 0.044(10) 0.068(12) 0.013(8) -0.008(7) 0.015(8) -0.012(9)
C54 0.045(4) 0.045(4) 0.045(4) -0.0004(10) 0.0173(19) -0.0001(10)
C55 0.045(10) 0.031(10) 0.045(11) 0.005(7) 0.020(9) 0.012(8)
C56 0.025(8) 0.027(9) 0.052(11) 0.013(7) 0.021(8) 0.003(6)
C57 0.035(9) 0.044(10) 0.019(8) 0.006(7) -0.001(7) -0.020(7)
C58 0.032(4) 0.032(4) 0.032(4) -0.0001(10) 0.0128(17) 0.0003(10)
C59 0.022(8) 0.019(8) 0.029(9) -0.001(6) -0.010(7) 0.000(6)
C60 0.024(9) 0.065(12) 0.042(11) -0.005(9) 0.005(8) 0.003(8)
N1 0.015(6) 0.053(8) 0.015(6) -0.003(5) -0.005(5) -0.017(6)
N2 0.040(8) 0.032(7) 0.020(7) 0.008(5) 0.012(6) -0.013(6)
N3 0.022(3) 0.022(3) 0.023(3) -0.0004(10) 0.0087(14) -0.0003(10)
N4 0.026(7) 0.043(8) 0.041(9) 0.010(6) 0.006(7) 0.002(6)
S1 0.026(2) 0.042(2) 0.032(2) -0.0001(17) 0.0080(18) 0.0027(17)
S2 0.034(2) 0.043(2) 0.024(2) 0.0033(17) 0.0136(18) 0.0073(18)
S3 0.037(2) 0.033(2) 0.035(2) 0.0036(17) 0.008(2) -0.0001(18)
S4 0.042(2) 0.034(2) 0.039(2) -0.0026(18) 0.012(2) -0.0007(19)
S5 0.033(2) 0.037(2) 0.048(3) 0.0078(19) 0.014(2) 0.0017(18)
S6 0.034(2) 0.038(2) 0.046(3) 0.0003(19) 0.014(2) -0.0051(18)
S7 0.030(2) 0.031(2) 0.046(3) 0.0038(18) 0.017(2) -0.0035(17)
S8 0.034(2) 0.038(2) 0.039(2) 0.0015(18) 0.014(2) 0.0026(18)
S9 0.036(2) 0.041(2) 0.032(2) -0.0078(18) 0.0131(19) -0.0062(18)
S10 0.028(2) 0.035(2) 0.031(2) 0.0011(17) 0.0116(18) -0.0087(17)
S11 0.036(2) 0.035(2) 0.034(2) -0.0021(17) 0.006(2) -0.0033(18)
S12 0.039(2) 0.040(2) 0.030(2) 0.0057(18) 0.009(2) -0.0032(19)
S13 0.034(2) 0.033(2) 0.050(3) -0.0040(19) 0.014(2) -0.0033(18)
S14 0.030(2) 0.040(2) 0.033(2) -0.0112(17) 0.0110(19) -0.0024(17)
S15 0.027(2) 0.036(2) 0.040(2) -0.0072(17) 0.0141(19) 0.0028(17)
S16 0.026(2) 0.037(2) 0.042(2) -0.0070(18) 0.0140(19) -0.0072(17)
Cl1B 0.029(2) 0.033(2) 0.035(2) -0.0051(16) 0.0115(18) -0.0038(16)
C1A 0.034(10) 0.070(13) 0.031(10) 0.001(9) -0.009(8) 0.015(9)
Cl1 0.051(3) 0.079(4) 0.086(4) -0.023(3) 0.009(3) -0.005(3)
Cl2 0.065(4) 0.080(4) 0.090(4) 0.022(3) 0.039(3) 0.024(3)

loop_
_atom_type_symbol
_atom_type_description
_atom_type_scat_dispersion_real
_atom_type_scat_dispersion_imag
_atom_type_scat_source
C C 0.0033 0.0016 'International Tables Vol C Tables 4.2.6.8 and 6.1.1.4'
H H 0.0000 0.0000 'International Tables Vol C Tables 4.2.6.8 and 6.1.1.4'
Cl Cl 0.1484 0.1585 'International Tables Vol C Tables 4.2.6.8 and 6.1.1.4'
N N 0.0061 0.0033 'International Tables Vol C Tables 4.2.6.8 and 6.1.1.4'
S S 0.1246 0.1234 'International Tables Vol C Tables 4.2.6.8 and 6.1.1.4'

loop_
_geom_angle_atom_site_label_1
_geom_angle_atom_site_label_2
_geom_angle_atom_site_label_3
_geom_angle
N1 C1 C2 102.9(12)
N1 C1 C57 124.6(12)
C2 C1 C57 132.5(13)
C1 C2 C3 107.5(14)
C1 C2 S13 134.7(11)
C3 C2 S13 117.3(13)
C4 C3 C2 110.1(13)
C4 C3 S14 134.7(11)
C2 C3 S14 115.1(12)
N1 C4 C3 103.7(12)
N1 C4 C13 124.2(11)
C3 C4 C13 132.1(12)
C6 C5 S13 125.8(14)
C6 C5 S14 120.7(14)
S13 C5 S14 113.5(10)
C5 C6 S15 124.7(14)
C5 C6 S16 118.7(14)
S15 C6 S16 116.5(8)
C12 C7 C8 116.2(16)
C12 C7 S16 126.8(14)
C8 C7 S16 116.6(12)
C9 C8 C7 119.9(16)
C9 C8 S15 126.1(14)
C7 C8 S15 113.2(11)
C8 C9 C10 121.4(16)
C8 C9 H9 119.3
C10 C9 H9 119.3
C9 C10 C11 118.2(15)
C9 C10 H10 120.9
C11 C10 H10 120.9
C10 C11 C12 122.6(15)
C10 C11 H11 118.7
C12 C11 H11 118.7
C7 C12 C11 120.8(15)
C7 C12 H12 119.6
C11 C12 H12 119.6
C16 C13 C4 109.7(11)
C16 C13 C14 110.9(12)
C4 C13 C14 112.3(11)
C16 C13 C15 106.6(12)
C4 C13 C15 108.7(11)
C14 C13 C15 108.5(12)
C13 C14 H14A 109.5
C13 C14 H14B 109.5
H14A C14 H14B 109.5
C13 C14 H14C 109.5
H14A C14 H14C 109.5
H14B C14 H14C 109.5
C13 C15 H15A 109.5
C13 C15 H15B 109.5
H15A C15 H15B 109.5
C13 C15 H15C 109.5
H15A C15 H15C 109.5
H15B C15 H15C 109.5
C17 C16 N4 100.4(12)
C17 C16 C13 136.5(13)
N4 C16 C13 122.9(12)
C18 C17 C16 110.9(13)
C18 C17 S2 117.0(12)
C16 C17 S2 132.1(11)
C19 C18 C17 110.4(15)
C19 C18 S1 133.6(13)
C17 C18 S1 116.1(12)
N4 C19 C18 105.5(14)
N4 C19 C28 120.5(13)
C18 C19 C28 133.7(16)
C21 C20 S1 123.9(13)
C21 C20 S2 121.9(13)
S1 C20 S2 114.0(9)
C20 C21 S4 119.5(14)
C20 C21 S3 123.5(13)
S4 C21 S3 117.0(10)
C27 C22 C23 120.8(15)
C27 C22 S3 123.3(13)
C23 C22 S3 115.8(12)
C24 C23 C22 119.5(17)
C24 C23 S4 123.5(15)
C22 C23 S4 116.8(12)
C23 C24 C25 119.4(17)
C23 C24 H24 120.3
C25 C24 H24 120.3
C26 C25 C24 121.6(16)
C26 C25 H25 119.2
C24 C25 H25 119.2
C25 C26 C27 120.5(16)
C25 C26 H26 119.8
C27 C26 H26 119.8
C22 C27 C26 118.1(17)
C22 C27 H27 120.9
C26 C27 H27 120.9
C30 C28 C29 107.8(12)
C30 C28 C19 109.8(13)
C29 C28 C19 110.8(13)
C30 C28 C31 111.0(12)
C29 C28 C31 110.8(13)
C19 C28 C31 106.7(12)
C28 C29 H29A 109.5
C28 C29 H29B 109.5
H29A C29 H29B 109.5
C28 C29 H29C 109.5
H29A C29 H29C 109.5
H29B C29 H29C 109.5
C28 C30 H30A 109.5
C28 C30 H30B 109.5
H30A C30 H30B 109.5
C28 C30 H30C 109.5
H30A C30 H30C 109.5
H30B C30 H30C 109.5
N3 C31 C32 107.8(14)
N3 C31 C28 124.3(13)
C32 C31 C28 127.9(13)
C33 C32 C31 106.0(13)
C33 C32 S5 116.1(12)
C31 C32 S5 137.6(13)
C34 C33 C32 108.5(15)
C34 C33 S6 133.4(12)
C32 C33 S6 118.0(12)
N3 C34 C33 104.2(12)
N3 C34 C43 124.4(12)
C33 C34 C43 130.2(14)
C36 C35 S5 126.4(14)
C36 C35 S6 118.4(13)
S5 C35 S6 115.2(9)
C35 C36 S7 125.5(13)
C35 C36 S8 119.8(13)
S7 C36 S8 114.6(9)
C38 C37 C42 118.3(15)
C38 C37 S8 118.5(13)
C42 C37 S8 123.0(13)
C37 C38 C39 121.1(15)
C37 C38 S7 116.3(12)
C39 C38 S7 122.6(12)
C40 C39 C38 120.5(16)
C40 C39 H39 119.7
C38 C39 H39 119.7
C39 C40 C41 119.6(17)
C39 C40 H40 120.2
C41 C40 H40 120.2
C42 C41 C40 118.1(18)
C42 C41 H41 120.9
C40 C41 H41 120.9
C41 C42 C37 122.0(18)
C41 C42 H42 119.0
C37 C42 H42 119.0
C45 C43 C34 110.4(11)
C45 C43 C44 113.3(12)
C34 C43 C44 108.7(12)
C45 C43 C60 110.3(12)
C34 C43 C60 107.8(12)
C44 C43 C60 106.1(12)
C43 C44 H44A 109.5
C43 C44 H44B 109.5
H44A C44 H44B 109.5
C43 C44 H44C 109.5
H44A C44 H44C 109.5
H44B C44 H44C 109.5
N2 C45 C46 106.6(11)
N2 C45 C43 119.7(12)
C46 C45 C43 133.5(12)
C47 C46 C45 105.9(12)
C47 C46 S9 119.7(10)
C45 C46 S9 134.2(10)
C48 C47 C46 113.4(12)
C48 C47 S10 133.2(12)
C46 C47 S10 113.3(11)
C47 C48 N2 102.2(12)
C47 C48 C57 135.8(14)
N2 C48 C57 121.9(12)
C50 C49 S10 123.8(11)
C50 C49 S9 121.7(11)
S10 C49 S9 114.2(7)
C49 C50 S11 123.0(11)
C49 C50 S12 123.0(12)
S11 C50 S12 114.0(9)
C52 C51 C56 117.0(16)
C52 C51 S12 119.4(13)
C56 C51 S12 123.4(12)
C51 C52 C53 123.0(18)
C51 C52 S11 115.9(13)
C53 C52 S11 121.1(14)
C52 C53 C54 119.3(16)
C52 C53 H53 120.4
C54 C53 H53 120.4
C53 C54 C55 118.7(16)
C53 C54 H54 120.7
C55 C54 H54 120.7
C56 C55 C54 118.7(16)
C56 C55 H55 120.7
C54 C55 H55 120.7
C55 C56 C51 123.3(17)
C55 C56 H56 118.4
C51 C56 H56 118.4
C59 C57 C48 107.1(12)
C59 C57 C58 107.2(12)
C48 C57 C58 112.6(13)
C59 C57 C1 107.8(13)
C48 C57 C1 110.0(12)
C58 C57 C1 111.8(12)
C57 C58 H58A 109.5
C57 C58 H58B 109.5
H58A C58 H58B 109.5
C57 C58 H58C 109.5
H58A C58 H58C 109.5
H58B C58 H58C 109.5
C57 C59 H59A 109.5
C57 C59 H59B 109.5
H59A C59 H59B 109.5
C57 C59 H59C 109.5
H59A C59 H59C 109.5
H59B C59 H59C 109.5
C43 C60 H60A 109.5
C43 C60 H60B 109.5
H60A C60 H60B 109.5
C43 C60 H60C 109.5
H60A C60 H60C 109.5
H60B C60 H60C 109.5
C4 N1 C1 115.6(12)
C4 N1 H1 122.2
C1 N1 H1 122.2
C45 N2 C48 111.6(11)
C45 N2 H2 124.2
C48 N2 H2 124.2
C31 N3 C34 113.4(12)
C31 N3 H3 123.3
C34 N3 H3 123.3
C19 N4 C16 112.8(13)
C19 N4 H4 123.6
C16 N4 H4 123.6
C20 S1 C18 92.1(7)
C20 S2 C17 90.7(7)
C21 S3 C22 94.8(7)
C21 S4 C23 95.5(8)
C35 S5 C32 96.7(8)
C33 S6 C35 92.3(8)
C36 S7 C38 95.1(7)
C37 S8 C36 95.4(8)
C46 S9 C49 90.3(6)
C49 S10 C47 91.6(7)
C50 S11 C52 95.2(8)
C51 S12 C50 95.1(8)
C2 S13 C5 97.0(8)
C3 S14 C5 95.7(8)
C6 S15 C8 97.4(7)
C7 S16 C6 96.0(8)
Cl1 C1A Cl2 116.8(12)
Cl1 C1A H1A1 108.1
Cl2 C1A H1A1 108.1
Cl1 C1A H1A2 108.1
Cl2 C1A H1A2 108.1
H1A1 C1A H1A2 107.3

loop_
_geom_bond_atom_site_label_1
_geom_bond_atom_site_label_2
_geom_bond_distance
C1 N1 1.373(17)
C1 C2 1.39(2)
C1 C57 1.54(2)
C2 C3 1.412(19)
C2 S13 1.724(18)
C3 C4 1.356(18)
C3 S14 1.764(14)
C4 N1 1.341(17)
C4 C13 1.529(19)
C5 C6 1.33(2)
C5 S13 1.746(19)
C5 S14 1.787(18)
C6 S15 1.698(17)
C6 S16 1.754(16)
C7 C12 1.35(2)
C7 C8 1.46(2)
C7 S16 1.730(18)
C8 C9 1.34(2)
C8 S15 1.773(16)
C9 C10 1.36(2)
C9 H9 0.9500
C10 C11 1.35(2)
C10 H10 0.9500
C11 C12 1.36(2)
C11 H11 0.9500
C12 H12 0.9500
C13 C16 1.473(19)
C13 C14 1.540(19)
C13 C15 1.57(2)
C14 H14A 0.9800
C14 H14B 0.9800
C14 H14C 0.9800
C15 H15A 0.9800
C15 H15B 0.9800
C15 H15C 0.9800
C16 C17 1.39(2)
C16 N4 1.436(19)
C17 C18 1.35(2)
C17 S2 1.820(15)
C18 C19 1.35(2)
C18 S1 1.813(16)
C19 N4 1.35(2)
C19 C28 1.53(2)
C20 C21 1.36(2)
C20 S1 1.743(16)
C20 S2 1.800(16)
C21 S4 1.744(17)
C21 S3 1.752(19)
C22 C27 1.39(2)
C22 C23 1.40(2)
C22 S3 1.798(15)
C23 C24 1.33(2)
C23 S4 1.768(19)
C24 C25 1.42(2)
C24 H24 0.9500
C25 C26 1.31(2)
C25 H25 0.9500
C26 C27 1.40(2)
C26 H26 0.9500
C27 H27 0.9500
C28 C30 1.516(19)
C28 C29 1.52(2)
C28 C31 1.54(2)
C29 H29A 0.9800
C29 H29B 0.9800
C29 H29C 0.9800
C30 H30A 0.9800
C30 H30B 0.9800
C30 H30C 0.9800
C31 N3 1.293(17)
C31 C32 1.40(2)
C32 C33 1.41(2)
C32 S5 1.726(15)
C33 C34 1.39(2)
C33 S6 1.759(18)
C34 N3 1.382(18)
C34 C43 1.523(19)
C35 C36 1.32(2)
C35 S5 1.718(18)
C35 S6 1.828(17)
C36 S7 1.771(16)
C36 S8 1.774(15)
C37 C38 1.36(2)
C37 C42 1.42(2)
C37 S8 1.745(17)
C38 C39 1.40(2)
C38 S7 1.788(16)
C39 C40 1.38(2)
C39 H39 0.9500
C40 C41 1.43(3)
C40 H40 0.9500
C41 C42 1.38(2)
C41 H41 0.9500
C42 H42 0.9500
C43 C45 1.494(18)
C43 C44 1.54(2)
C43 C60 1.60(2)
C44 H44A 0.9800
C44 H44B 0.9800
C44 H44C 0.9800
C45 N2 1.350(17)
C45 C46 1.394(18)
C46 C47 1.360(19)
C46 S9 1.754(13)
C47 C48 1.35(2)
C47 S10 1.831(13)
C48 N2 1.410(18)
C48 C57 1.50(2)
C49 C50 1.31(2)
C49 S10 1.748(14)
C49 S9 1.776(14)
C50 S11 1.768(17)
C50 S12 1.786(15)
C51 C52 1.33(2)
C51 C56 1.37(2)
C51 S12 1.749(17)
C52 C53 1.35(2)
C52 S11 1.80(2)
C53 C54 1.39(2)
C53 H53 0.9500
C54 C55 1.38(2)
C54 H54 0.9500
C55 C56 1.34(2)
C55 H55 0.9500
C56 H56 0.9500
C57 C59 1.504(19)
C57 C58 1.50(2)
C58 H58A 0.9800
C58 H58B 0.9800
C58 H58C 0.9800
C59 H59A 0.9800
C59 H59B 0.9800
C59 H59C 0.9800
C60 H60A 0.9800
C60 H60B 0.9800
C60 H60C 0.9800
N1 H1 0.8800
N2 H2 0.8800
N3 H3 0.8800
N4 H4 0.8800
C1A Cl1 1.703(18)
C1A Cl2 1.750(19)
C1A H1A1 0.9900
C1A H1A2 0.9900

loop_
_platon_squeeze_void_nr
_platon_squeeze_void_average_x
_platon_squeeze_void_average_y
_platon_squeeze_void_average_z
_platon_squeeze_void_volume
_platon_squeeze_void_count_electrons
_platon_squeeze_void_content
1 0.045 0.188 0.176 273 96 ' '
2 0.046 0.312 0.676 273 95 ' '
3 -0.067 0.688 0.324 273 97 ' '
4 -0.060 0.812 0.824 273 97 ' '
